data_4512811
loop_
_publ_author_name
'Su, Yu-Jun'
'Cui, Yi-Lan'
'Wang, Yu'
'Lin, Rui-Biao'
'Zhang, Wei-Xiong'
'Zhang, Jie-Peng'
'Chen, Xiao-Ming'

_publ_section_title
;
 Copper(I) 2-Isopropylimidazolate: Supramolecular Isomerism,
 Isomerization, and Luminescent Properties
;
_journal_issue 4
_journal_name_full 'Crystal Growth &amp; Design'
_journal_page_first 1735
_journal_paper_doi 10.1021/cg501737j
_journal_volume 15
_journal_year 2015
_chemical_formula_moiety C6H9CuN2
_chemical_formula_sum 'C6 H9 Cu N2'
_chemical_formula_weight 172.69
_chemical_name_systematic
; 
 ? 
;
_space_group_IT_number 14
_symmetry_cell_setting monoclinic
_symmetry_space_group_name_Hall '-P 2yn'
_symmetry_space_group_name_H-M 'P 1 21/n 1'
_atom_sites_solution_hydrogens geom
_atom_sites_solution_primary direct
_atom_sites_solution_secondary difmap
_audit_creation_method SHELXL-97
_cell_angle_alpha 90.00
_cell_angle_beta 92.817(6)
_cell_angle_gamma 90.00
_cell_formula_units_Z 16
_cell_length_a 11.071(3)
_cell_length_b 12.496(4)
_cell_length_c 21.806(7)
_cell_measurement_temperature 303(2)
_cell_volume 3013.1(16)
_computing_structure_refinement 'SHELXL-97 (Sheldrick, 1997)'
_computing_structure_solution 'SHELXS-97 (Sheldrick, 1990)'
_diffrn_ambient_temperature 303(2)
_diffrn_measured_fraction_theta_full 0.993
_diffrn_measured_fraction_theta_max 0.993
_diffrn_measurement_device_type PILATUS
_diffrn_measurement_method '/w scan'
_diffrn_radiation_monochromator graphite
_diffrn_radiation_source 'fine-focus sealed tube'
_diffrn_radiation_type MoK\a
_diffrn_radiation_wavelength 0.71073
_diffrn_reflns_av_R_equivalents 0.0635
_diffrn_reflns_av_sigmaI/netI 0.0459
_diffrn_reflns_limit_h_max 13
_diffrn_reflns_limit_h_min -13
_diffrn_reflns_limit_k_max 15
_diffrn_reflns_limit_k_min -15
_diffrn_reflns_limit_l_max 25
_diffrn_reflns_limit_l_min -26
_diffrn_reflns_number 23220
_diffrn_reflns_theta_full 26.00
_diffrn_reflns_theta_max 26.00
_diffrn_reflns_theta_min 3.04
_exptl_absorpt_coefficient_mu 2.811
_exptl_absorpt_correction_T_max 0.7663
_exptl_absorpt_correction_T_min 0.4860
_exptl_absorpt_correction_type multi-scan
_exptl_absorpt_process_details REQAB
_exptl_crystal_colour pale-yellow
_exptl_crystal_density_diffrn 1.523
_exptl_crystal_density_method 'not measured'
_exptl_crystal_description stick
_exptl_crystal_F_000 1408
_exptl_crystal_size_max 0.30
_exptl_crystal_size_mid 0.20
_exptl_crystal_size_min 0.10
_refine_diff_density_max 0.367
_refine_diff_density_min -0.542
_refine_diff_density_rms 0.081
_refine_ls_extinction_method none
_refine_ls_goodness_of_fit_ref 1.030
_refine_ls_hydrogen_treatment constr
_refine_ls_matrix_type full
_refine_ls_number_parameters 354
_refine_ls_number_reflns 5884
_refine_ls_number_restraints 7
_refine_ls_restrained_S_all 1.030
_refine_ls_R_factor_all 0.0823
_refine_ls_R_factor_gt 0.0550
_refine_ls_shift/su_max 0.001
_refine_ls_shift/su_mean 0.000
_refine_ls_structure_factor_coef Fsqd
_refine_ls_weighting_details 'calc w=1/[\s^2^(Fo^2^)+(0.0400P)^2^+5.0000P] where P=(Fo^2^+2Fc^2^)/3'
_refine_ls_weighting_scheme calc
_refine_ls_wR_factor_gt 0.1133
_refine_ls_wR_factor_ref 0.1368
_reflns_number_gt 3874
_reflns_number_total 5884
_reflns_threshold_expression >2sigma(I)
_cod_data_source_file cg501737j_si_002.cif
_cod_data_source_block 2
_cod_depositor_comments
;
The following automatic conversions were performed:

'_symmetry_cell_setting' value 'Monoclinic' changed to 'monoclinic'
according to
/usr/data/users/saulius/crontab/automatic-downloads/rss-feeds/ACS/lib/dictionaries/cif_core.dic
dictionary named 'cif_core.dic' version 2.4.2 from 2011-04-26.

Automatic conversion script
Id: cif_fix_values 3086 2015-02-26 13:12:21Z robertas 

 Adding full bibliography for 4512810--4512812.cif.
;
_cod_original_sg_symbol_H-M P21/n
_cod_database_code 4512811

loop_
_symmetry_equiv_pos_as_xyz
'x, y, z'
'-x+1/2, y+1/2, -z+1/2'
'-x, -y, -z'
'x-1/2, -y-1/2, z-1/2'

loop_
_atom_site_label
_atom_site_type_symbol
_atom_site_fract_x
_atom_site_fract_y
_atom_site_fract_z
_atom_site_U_iso_or_equiv
_atom_site_adp_type
_atom_site_occupancy
_atom_site_symmetry_multiplicity
_atom_site_calc_flag
_atom_site_refinement_flags
_atom_site_disorder_assembly
_atom_site_disorder_group
Cu1 Cu 0.15313(7) 0.03091(6) 0.06529(3) 0.0843(3) Uani 1 1 d . . .
Cu2 Cu 0.45976(7) 0.39669(6) 0.09543(3) 0.0766(2) Uani 1 1 d . . .
Cu3 Cu 0.60241(6) 0.77943(6) 0.22491(3) 0.0736(2) Uani 1 1 d . . .
Cu4 Cu 0.62148(7) 1.16163(6) 0.37123(3) 0.0812(2) Uani 1 1 d . . .
N1 N 0.2852(5) 0.1198(4) 0.0599(2) 0.0796(13) Uani 1 1 d . . .
N2 N 0.4056(4) 0.2616(4) 0.0730(2) 0.0753(13) Uani 1 1 d . . .
N3 N 0.5117(4) 0.5332(3) 0.11408(19) 0.0690(12) Uani 1 1 d . . .
N4 N 0.5695(4) 0.6837(4) 0.1620(2) 0.0697(11) Uani 1 1 d . . .
N5 N 0.6305(4) 0.8723(3) 0.2899(2) 0.0666(11) Uani 1 1 d . . .
N6 N 0.6405(4) 1.0215(4) 0.3459(2) 0.0698(11) Uani 1 1 d . . .
N7 N 0.5841(5) 1.2993(4) 0.3955(2) 0.0757(13) Uani 1 1 d . . .
N8 N 0.4762(5) 1.4414(4) 0.4209(2) 0.0771(13) Uani 1 1 d . . .
C1 C 0.4006(7) 0.0906(5) 0.0491(3) 0.0919(19) Uani 1 1 d . . .
H1A H 0.4250 0.0223 0.0382 0.110 Uiso 1 1 calc R . .
C2 C 0.4740(6) 0.1755(5) 0.0567(3) 0.0903(18) Uani 1 1 d . . .
H2A H 0.5569 0.1759 0.0518 0.108 Uiso 1 1 calc R . .
C3 C 0.2922(5) 0.2237(5) 0.0739(2) 0.0736(15) Uani 1 1 d . . .
C4 C 0.1826(6) 0.2904(5) 0.0873(3) 0.095(2) Uani 1 1 d . . .
H4A H 0.1132 0.2423 0.0811 0.114 Uiso 1 1 calc R . .
C5 C 0.1828(8) 0.3233(9) 0.1530(4) 0.158(4) Uani 1 1 d . . .
H5A H 0.1095 0.3615 0.1601 0.236 Uiso 1 1 calc R . .
H5B H 0.2510 0.3688 0.1624 0.236 Uiso 1 1 calc R . .
H5C H 0.1878 0.2609 0.1786 0.236 Uiso 1 1 calc R . .
C6 C 0.1594(9) 0.3811(8) 0.0432(4) 0.158(4) Uani 1 1 d . . .
H6A H 0.0866 0.4176 0.0531 0.237 Uiso 1 1 calc R . .
H6B H 0.1507 0.3536 0.0021 0.237 Uiso 1 1 calc R . .
H6C H 0.2261 0.4303 0.0462 0.237 Uiso 1 1 calc R . .
C7 C 0.5374(6) 0.6095(5) 0.0714(3) 0.0866(19) Uani 1 1 d . . .
H7A H 0.5316 0.5999 0.0291 0.104 Uiso 1 1 calc R . .
C8 C 0.5723(6) 0.7000(5) 0.1002(3) 0.0848(18) Uani 1 1 d . . .
H8A H 0.5946 0.7632 0.0812 0.102 Uiso 1 1 calc R . .
C9 C 0.5320(4) 0.5819(4) 0.1683(2) 0.0618(12) Uani 1 1 d . . .
C10 C 0.5107(5) 0.5347(5) 0.2300(2) 0.0749(15) Uani 1 1 d . . .
H10A H 0.5652 0.5723 0.2595 0.090 Uiso 1 1 calc R . .
C11 C 0.5422(6) 0.4179(6) 0.2352(3) 0.096(2) Uani 1 1 d . . .
H11A H 0.5441 0.3968 0.2776 0.145 Uiso 1 1 calc R . .
H11B H 0.6201 0.4059 0.2190 0.145 Uiso 1 1 calc R . .
H11C H 0.4824 0.3764 0.2124 0.145 Uiso 1 1 calc R . .
C12 C 0.3861(7) 0.5565(7) 0.2487(4) 0.126(3) Uani 1 1 d . . .
H12A H 0.3705 0.6320 0.2465 0.188 Uiso 1 1 calc R . .
H12B H 0.3778 0.5321 0.2901 0.188 Uiso 1 1 calc R . .
H12C H 0.3292 0.5194 0.2217 0.188 Uiso 1 1 calc R . .
C13 C 0.6731(5) 0.8470(5) 0.3478(3) 0.0766(15) Uani 1 1 d . . .
H13A H 0.6946 0.7787 0.3613 0.092 Uiso 1 1 calc R . .
C14 C 0.6793(5) 0.9367(4) 0.3825(3) 0.0742(15) Uani 1 1 d . . .
H14A H 0.7052 0.9407 0.4236 0.089 Uiso 1 1 calc R . .
C15 C 0.6125(4) 0.9786(4) 0.2907(2) 0.0659(13) Uani 1 1 d . A .
C16 C 0.5657(5) 1.0400(5) 0.2358(3) 0.0885(18) Uani 1 1 d D . .
H16A H 0.5635 0.9858 0.2033 0.106 Uiso 0.77(2) 1 calc PR A 1
H16B H 0.5546 1.1142 0.2490 0.106 Uiso 0.23(2) 1 calc PR A 2
C17 C 0.6471(10) 1.1199(12) 0.2129(7) 0.121(5) Uani 0.77(2) 1 d PD A 1
H17D H 0.6132 1.1490 0.1751 0.181 Uiso 0.77(2) 1 calc PR A 1
H17E H 0.7237 1.0874 0.2058 0.181 Uiso 0.77(2) 1 calc PR A 1
H17F H 0.6582 1.1762 0.2426 0.181 Uiso 0.77(2) 1 calc PR A 1
C18 C 0.4398(9) 1.0735(17) 0.2369(8) 0.138(6) Uani 0.77(2) 1 d PD A 1
H18D H 0.4120 1.0961 0.1965 0.206 Uiso 0.77(2) 1 calc PR A 1
H18E H 0.4330 1.1318 0.2651 0.206 Uiso 0.77(2) 1 calc PR A 1
H18F H 0.3913 1.0146 0.2497 0.206 Uiso 0.77(2) 1 calc PR A 1
C17' C 0.641(3) 1.043(4) 0.1825(12) 0.102(15) Uani 0.23(2) 1 d PD A 2
H17A H 0.6001 1.0073 0.1485 0.153 Uiso 0.23(2) 1 calc PR A 2
H17B H 0.7166 1.0074 0.1924 0.153 Uiso 0.23(2) 1 calc PR A 2
H17C H 0.6565 1.1160 0.1716 0.153 Uiso 0.23(2) 1 calc PR A 2
C18' C 0.448(2) 1.001(4) 0.2134(17) 0.096(14) Uani 0.23(2) 1 d PD A 2
H18A H 0.3961 1.0603 0.2028 0.144 Uiso 0.23(2) 1 calc PR A 2
H18B H 0.4124 0.9591 0.2449 0.144 Uiso 0.23(2) 1 calc PR A 2
H18C H 0.4570 0.9570 0.1778 0.144 Uiso 0.23(2) 1 calc PR A 2
C19 C 0.6574(6) 1.3872(5) 0.3983(3) 0.0872(18) Uani 1 1 d . . .
H19A H 0.7393 1.3877 0.3906 0.105 Uiso 1 1 calc R . .
C20 C 0.5922(6) 1.4730(5) 0.4140(3) 0.0816(16) Uani 1 1 d . . .
H20A H 0.6216 1.5423 0.4193 0.098 Uiso 1 1 calc R . .
C21 C 0.4748(6) 1.3352(4) 0.4089(2) 0.0735(15) Uani 1 1 d . . .
C22 C 0.3658(7) 1.2649(6) 0.4117(4) 0.100(2) Uani 1 1 d . . .
H22A H 0.3947 1.1923 0.4038 0.120 Uiso 1 1 calc R . .
C23 C 0.2751(8) 1.2884(8) 0.3608(4) 0.147(4) Uani 1 1 d . . .
H23A H 0.2099 1.2379 0.3618 0.221 Uiso 1 1 calc R . .
H23B H 0.3127 1.2830 0.3222 0.221 Uiso 1 1 calc R . .
H23C H 0.2441 1.3595 0.3656 0.221 Uiso 1 1 calc R . .
C24 C 0.3146(9) 1.2604(9) 0.4732(4) 0.161(4) Uani 1 1 d . . .
H24A H 0.2499 1.2093 0.4727 0.241 Uiso 1 1 calc R . .
H24B H 0.2842 1.3297 0.4835 0.241 Uiso 1 1 calc R . .
H24C H 0.3766 1.2395 0.5031 0.241 Uiso 1 1 calc R . .

loop_
_atom_site_aniso_label
_atom_site_aniso_U_11
_atom_site_aniso_U_22
_atom_site_aniso_U_33
_atom_site_aniso_U_23
_atom_site_aniso_U_13
_atom_site_aniso_U_12
Cu1 0.1107(6) 0.0615(5) 0.0816(5) -0.0024(3) 0.0128(4) -0.0360(4)
Cu2 0.0986(5) 0.0664(5) 0.0656(4) -0.0100(3) 0.0109(3) -0.0351(4)
Cu3 0.0802(4) 0.0574(4) 0.0828(5) -0.0146(3) 0.0008(3) -0.0120(3)
Cu4 0.1017(5) 0.0550(4) 0.0868(5) -0.0152(3) 0.0033(4) 0.0208(4)
N1 0.101(4) 0.063(3) 0.076(3) -0.012(2) 0.016(3) -0.029(3)
N2 0.091(3) 0.066(3) 0.069(3) -0.010(2) 0.008(2) -0.030(3)
N3 0.089(3) 0.060(3) 0.058(2) -0.007(2) 0.004(2) -0.030(2)
N4 0.076(3) 0.060(3) 0.073(3) -0.007(2) -0.005(2) -0.018(2)
N5 0.073(3) 0.051(3) 0.075(3) -0.005(2) 0.006(2) -0.006(2)
N6 0.080(3) 0.054(3) 0.076(3) -0.010(2) 0.004(2) 0.010(2)
N7 0.093(3) 0.056(3) 0.077(3) -0.013(2) 0.000(2) 0.022(2)
N8 0.095(3) 0.061(3) 0.074(3) -0.007(2) -0.001(2) 0.021(3)
C1 0.118(5) 0.062(4) 0.099(5) -0.019(3) 0.038(4) -0.021(4)
C2 0.093(4) 0.086(5) 0.095(4) -0.012(4) 0.026(3) -0.018(4)
C3 0.091(4) 0.066(4) 0.064(3) -0.008(3) 0.012(3) -0.025(3)
C4 0.094(4) 0.072(4) 0.120(6) -0.021(4) 0.020(4) -0.021(3)
C5 0.144(8) 0.217(11) 0.117(7) -0.012(7) 0.054(6) 0.029(7)
C6 0.169(9) 0.160(9) 0.145(8) 0.032(7) 0.004(7) 0.050(7)
C7 0.121(5) 0.081(4) 0.058(3) 0.000(3) 0.008(3) -0.043(4)
C8 0.110(5) 0.069(4) 0.075(4) 0.007(3) 0.001(3) -0.035(3)
C9 0.062(3) 0.061(3) 0.063(3) -0.010(2) 0.004(2) -0.011(2)
C10 0.091(4) 0.073(4) 0.061(3) 0.004(3) 0.003(3) -0.017(3)
C11 0.100(5) 0.105(6) 0.084(4) 0.020(4) 0.009(3) 0.003(4)
C12 0.123(6) 0.134(7) 0.125(6) 0.031(5) 0.063(5) 0.026(5)
C13 0.099(4) 0.052(3) 0.079(4) -0.001(3) 0.006(3) 0.004(3)
C14 0.094(4) 0.061(4) 0.068(3) -0.007(3) 0.007(3) 0.013(3)
C15 0.066(3) 0.056(3) 0.076(3) -0.004(3) 0.004(3) 0.003(2)
C16 0.086(4) 0.089(5) 0.090(4) 0.011(4) -0.003(3) 0.004(3)
C17 0.118(8) 0.110(11) 0.133(10) 0.054(9) -0.013(7) -0.033(8)
C18 0.082(7) 0.180(17) 0.151(13) 0.049(11) 0.008(7) 0.044(8)
C17' 0.080(19) 0.10(3) 0.13(3) 0.05(2) 0.014(19) 0.011(19)
C18' 0.048(15) 0.13(4) 0.11(3) 0.07(2) 0.003(15) -0.004(17)
C19 0.089(4) 0.072(4) 0.099(5) -0.012(3) -0.006(3) 0.022(3)
C20 0.093(4) 0.055(4) 0.096(4) -0.014(3) -0.012(3) 0.007(3)
C21 0.102(4) 0.055(3) 0.064(3) -0.003(2) 0.005(3) 0.016(3)
C22 0.108(5) 0.068(4) 0.125(6) -0.006(4) 0.022(5) 0.012(4)
C23 0.130(7) 0.181(10) 0.129(7) -0.008(7) -0.011(6) -0.058(7)
C24 0.166(9) 0.193(11) 0.126(7) 0.029(7) 0.029(6) -0.022(8)

loop_
_atom_type_symbol
_atom_type_description
_atom_type_scat_dispersion_real
_atom_type_scat_dispersion_imag
_atom_type_scat_source
C C 0.0033 0.0016 'International Tables Vol C Tables 4.2.6.8 and 6.1.1.4'
H H 0.0000 0.0000 'International Tables Vol C Tables 4.2.6.8 and 6.1.1.4'
N N 0.0061 0.0033 'International Tables Vol C Tables 4.2.6.8 and 6.1.1.4'
Cu Cu 0.3201 1.2651 'International Tables Vol C Tables 4.2.6.8 and 6.1.1.4'

loop_
_geom_angle_atom_site_label_1
_geom_angle_atom_site_label_2
_geom_angle_atom_site_label_3
_geom_angle
_geom_angle_site_symmetry_3
N1 Cu1 N8 174.3(2) 2_535
N3 Cu2 N2 177.3(2) .
N4 Cu3 N5 177.50(19) .
N6 Cu4 N7 173.6(2) .
C3 N1 C1 104.8(5) .
C3 N1 Cu1 127.4(4) .
C1 N1 Cu1 127.2(4) .
C3 N2 C2 104.8(5) .
C3 N2 Cu2 127.5(4) .
C2 N2 Cu2 127.5(4) .
C9 N3 C7 104.6(4) .
C9 N3 Cu2 130.8(4) .
C7 N3 Cu2 124.6(4) .
C9 N4 C8 105.2(4) .
C9 N4 Cu3 126.0(4) .
C8 N4 Cu3 128.7(4) .
C15 N5 C13 105.2(4) .
C15 N5 Cu3 127.7(4) .
C13 N5 Cu3 127.1(4) .
C15 N6 C14 105.3(4) .
C15 N6 Cu4 128.4(4) .
C14 N6 Cu4 126.2(4) .
C21 N7 C19 105.2(5) .
C21 N7 Cu4 126.3(4) .
C19 N7 Cu4 128.2(4) .
C21 N8 C20 105.4(5) .
C21 N8 Cu1 128.5(5) 2_565
C20 N8 Cu1 125.8(4) 2_565
C2 C1 N1 109.6(6) .
C2 C1 H1A 125.2 .
N1 C1 H1A 125.2 .
C1 C2 N2 108.3(6) .
C1 C2 H2A 125.9 .
N2 C2 H2A 125.9 .
N1 C3 N2 112.5(6) .
N1 C3 C4 122.9(5) .
N2 C3 C4 124.6(5) .
C5 C4 C6 113.5(7) .
C5 C4 C3 112.1(6) .
C6 C4 C3 113.9(6) .
C5 C4 H4A 105.4 .
C6 C4 H4A 105.4 .
C3 C4 H4A 105.4 .
C4 C5 H5A 109.5 .
C4 C5 H5B 109.5 .
H5A C5 H5B 109.5 .
C4 C5 H5C 109.5 .
H5A C5 H5C 109.5 .
H5B C5 H5C 109.5 .
C4 C6 H6A 109.5 .
C4 C6 H6B 109.5 .
H6A C6 H6B 109.5 .
C4 C6 H6C 109.5 .
H6A C6 H6C 109.5 .
H6B C6 H6C 109.5 .
C8 C7 N3 109.5(5) .
C8 C7 H7A 125.2 .
N3 C7 H7A 125.2 .
C7 C8 N4 108.4(5) .
C7 C8 H8A 125.8 .
N4 C8 H8A 125.8 .
N3 C9 N4 112.2(5) .
N3 C9 C10 126.0(5) .
N4 C9 C10 121.7(5) .
C12 C10 C9 111.4(5) .
C12 C10 C11 111.9(5) .
C9 C10 C11 113.8(5) .
C12 C10 H10A 106.4 .
C9 C10 H10A 106.4 .
C11 C10 H10A 106.4 .
C10 C11 H11A 109.5 .
C10 C11 H11B 109.5 .
H11A C11 H11B 109.5 .
C10 C11 H11C 109.5 .
H11A C11 H11C 109.5 .
H11B C11 H11C 109.5 .
C10 C12 H12A 109.5 .
C10 C12 H12B 109.5 .
H12A C12 H12B 109.5 .
C10 C12 H12C 109.5 .
H12A C12 H12C 109.5 .
H12B C12 H12C 109.5 .
C14 C13 N5 109.4(5) .
C14 C13 H13A 125.3 .
N5 C13 H13A 125.3 .
C13 C14 N6 107.9(5) .
C13 C14 H14A 126.1 .
N6 C14 H14A 126.1 .
N6 C15 N5 112.3(5) .
N6 C15 C16 124.8(5) .
N5 C15 C16 122.9(5) .
C17 C16 C18' 132.7(14) .
C17 C16 C18 114.8(12) .
C18' C16 C18 42.2(16) .
C17 C16 C17' 47.2(17) .
C18' C16 C17' 106(3) .
C18 C16 C17' 126.1(16) .
C17 C16 C15 115.6(6) .
C18' C16 C15 111.5(14) .
C18 C16 C15 115.4(7) .
C17' C16 C15 117.4(13) .
C17 C16 H16A 102.7 .
C18' C16 H16A 62.3 .
C18 C16 H16A 102.7 .
C17' C16 H16A 55.8 .
C15 C16 H16A 102.7 .
C17 C16 H16B 62.5 .
C18' C16 H16B 107.1 .
C18 C16 H16B 65.8 .
C17' C16 H16B 107.1 .
C15 C16 H16B 107.1 .
H16A C16 H16B 150.1 .
C16 C17 H17D 109.5 .
C16 C17 H17E 109.5 .
C16 C17 H17F 109.5 .
C16 C18 H18D 109.5 .
C16 C18 H18E 109.5 .
C16 C18 H18F 109.5 .
C16 C17' H17A 109.5 .
C16 C17' H17B 109.5 .
H17A C17' H17B 109.5 .
C16 C17' H17C 109.5 .
H17A C17' H17C 109.5 .
H17B C17' H17C 109.5 .
C16 C18' H18A 109.5 .
C16 C18' H18B 109.5 .
H18A C18' H18B 109.5 .
C16 C18' H18C 109.5 .
H18A C18' H18C 109.5 .
H18B C18' H18C 109.5 .
C20 C19 N7 109.1(6) .
C20 C19 H19A 125.5 .
N7 C19 H19A 125.5 .
C19 C20 N8 108.6(6) .
C19 C20 H20A 125.7 .
N8 C20 H20A 125.7 .
N7 C21 N8 111.8(6) .
N7 C21 C22 123.5(5) .
N8 C21 C22 124.7(6) .
C24 C22 C23 114.0(7) .
C24 C22 C21 113.8(7) .
C23 C22 C21 111.8(6) .
C24 C22 H22A 105.4 .
C23 C22 H22A 105.4 .
C21 C22 H22A 105.4 .
C22 C23 H23A 109.5 .
C22 C23 H23B 109.5 .
H23A C23 H23B 109.5 .
C22 C23 H23C 109.5 .
H23A C23 H23C 109.5 .
H23B C23 H23C 109.5 .
C22 C24 H24A 109.5 .
C22 C24 H24B 109.5 .
H24A C24 H24B 109.5 .
C22 C24 H24C 109.5 .
H24A C24 H24C 109.5 .
H24B C24 H24C 109.5 .

loop_
_geom_bond_atom_site_label_1
_geom_bond_atom_site_label_2
_geom_bond_distance
_geom_bond_site_symmetry_2
Cu1 N1 1.845(5) .
Cu1 N8 1.853(4) 2_535
Cu2 N3 1.839(4) .
Cu2 N2 1.849(4) .
Cu3 N4 1.842(4) .
Cu3 N5 1.847(4) .
Cu4 N6 1.851(4) .
Cu4 N7 1.853(4) .
N1 C3 1.336(7) .
N1 C1 1.360(8) .
N2 C3 1.343(7) .
N2 C2 1.372(8) .
N3 C9 1.338(6) .
N3 C7 1.371(6) .
N4 C9 1.348(6) .
N4 C8 1.366(7) .
N5 C15 1.344(6) .
N5 C13 1.363(7) .
N6 C15 1.340(6) .
N6 C14 1.381(7) .
N7 C21 1.336(7) .
N7 C19 1.366(8) .
N8 C21 1.352(7) .
N8 C20 1.359(7) .
N8 Cu1 1.853(4) 2_565
C1 C2 1.341(8) .
C1 H1A 0.9300 .
C2 H2A 0.9300 .
C3 C4 1.512(9) .
C4 C5 1.489(10) .
C4 C6 1.501(10) .
C4 H4A 0.9800 .
C5 H5A 0.9600 .
C5 H5B 0.9600 .
C5 H5C 0.9600 .
C6 H6A 0.9600 .
C6 H6B 0.9600 .
C6 H6C 0.9600 .
C7 C8 1.341(8) .
C7 H7A 0.9300 .
C8 H8A 0.9300 .
C9 C10 1.498(7) .
C10 C12 1.483(8) .
C10 C11 1.504(8) .
C10 H10A 0.9800 .
C11 H11A 0.9600 .
C11 H11B 0.9600 .
C11 H11C 0.9600 .
C12 H12A 0.9600 .
C12 H12B 0.9600 .
C12 H12C 0.9600 .
C13 C14 1.352(7) .
C13 H13A 0.9300 .
C14 H14A 0.9300 .
C15 C16 1.494(8) .
C16 C17 1.451(7) .
C16 C18' 1.456(9) .
C16 C18 1.457(8) .
C16 C17' 1.466(7) .
C16 H16A 0.9800 .
C16 H16B 0.9800 .
C17 H17D 0.9600 .
C17 H17E 0.9600 .
C17 H17F 0.9600 .
C18 H18D 0.9600 .
C18 H18E 0.9600 .
C18 H18F 0.9600 .
C17' H17A 0.9600 .
C17' H17B 0.9600 .
C17' H17C 0.9600 .
C18' H18A 0.9600 .
C18' H18B 0.9600 .
C18' H18C 0.9600 .
C19 C20 1.346(7) .
C19 H19A 0.9300 .
C20 H20A 0.9300 .
C21 C22 1.497(9) .
C22 C24 1.483(10) .
C22 C23 1.489(10) .
C22 H22A 0.9800 .
C23 H23A 0.9600 .
C23 H23B 0.9600 .
C23 H23C 0.9600 .
C24 H24A 0.9600 .
C24 H24B 0.9600 .
C24 H24C 0.9600 .
